data_4134316
loop_
_publ_author_name
'Mills, Harrison A.'
'Martin, Joshua'
'Rheingold, Arnold L.'
'Spokoyny, Alexander M.'

_publ_section_title
;
 Oxidative Generation of Boron-Centered Radicals in Carboranes.
;
_journal_name_full 'Journal of the American Chemical Society'
_journal_paper_doi 10.1021/jacs.0c00300
_journal_year 2020
_chemical_formula_moiety 'C8 H23 B11 O2'
_chemical_formula_sum 'C8 H23 B11 O2'
_chemical_formula_weight 270.17
_space_group_crystal_system monoclinic
_space_group_IT_number 14
_space_group_name_Hall '-P 2yn'
_space_group_name_H-M_alt 'P 1 21/n 1'
_atom_sites_solution_hydrogens geom
_audit_creation_date 2017-11-27
_audit_creation_method
;
Olex2 1.2-beta
(compiled 2017.08.10 svn.r3458 for OlexSys, GUI svn.r5381)
;
_cell_angle_alpha 90
_cell_angle_beta 91.954(5)
_cell_angle_gamma 90
_cell_formula_units_Z 8
_cell_length_a 13.2848(13)
_cell_length_b 17.384(2)
_cell_length_c 14.224(3)
_cell_measurement_reflns_used 3346
_cell_measurement_temperature 100
_cell_measurement_theta_max 23.058
_cell_measurement_theta_min 2.800
_cell_volume 3283.0(9)
_computing_cell_refinement 'SAINT V8.38A (?, 2016)'
_computing_data_collection 'APEX2 v2013.6-2 (Bruker, 2013)'
_computing_data_reduction 'SAINT V8.38A (?, 2016)'
_computing_molecular_graphics 'Olex2 (Dolomanov et al., 2009)'
_computing_publication_material 'Olex2 (Dolomanov et al., 2009)'
_computing_structure_refinement 'XL (Sheldrick, 2008)'
_computing_structure_solution 'XT (Sheldrick, 2008)'
_diffrn_ambient_temperature 100.0
_diffrn_detector 'Bruker APEX CCD'
_diffrn_detector_area_resol_mean 8.0
_diffrn_detector_type 'CCD Area Detector'
_diffrn_measured_fraction_theta_full 0.995
_diffrn_measured_fraction_theta_max 0.993
_diffrn_measurement_device 'Kappa Four-Circle Diffractometer'
_diffrn_measurement_device_type 'Bruker APEX-II CCD'
_diffrn_measurement_method '\f and \w scans'
_diffrn_radiation_monochromator graphite
_diffrn_radiation_probe x-ray
_diffrn_radiation_type MoK\a
_diffrn_radiation_wavelength 0.71073
_diffrn_reflns_av_R_equivalents 0.0471
_diffrn_reflns_av_unetI/netI 0.0598
_diffrn_reflns_Laue_measured_fraction_full 0.995
_diffrn_reflns_Laue_measured_fraction_max 0.993
_diffrn_reflns_limit_h_max 11
_diffrn_reflns_limit_h_min -16
_diffrn_reflns_limit_k_max 20
_diffrn_reflns_limit_k_min -20
_diffrn_reflns_limit_l_max 17
_diffrn_reflns_limit_l_min -17
_diffrn_reflns_number 20454
_diffrn_reflns_point_group_measured_fraction_full 0.995
_diffrn_reflns_point_group_measured_fraction_max 0.993
_diffrn_reflns_theta_full 25.242
_diffrn_reflns_theta_max 25.380
_diffrn_reflns_theta_min 1.851
_diffrn_source 'sealed tube'
_diffrn_source_type fine-focus
_diffrn_standards_number 0
_exptl_absorpt_coefficient_mu 0.059
_exptl_absorpt_correction_T_max 0.7452
_exptl_absorpt_correction_T_min 0.6989
_exptl_absorpt_correction_type multi-scan
_exptl_absorpt_process_details
'SADABS-2016/2 (Bruker,2016/2) was used for absorption correction. wR2(int) was 0.0467 before and 0.0441 after correction. The Ratio of minimum to maximum transmission is 0.9379. The \l/2 correction factor is Not present.'
_exptl_crystal_colour colourless
_exptl_crystal_colour_primary colourless
_exptl_crystal_density_diffrn 1.093
_exptl_crystal_description block
_exptl_crystal_F_000 1136
_exptl_crystal_size_max 0.32
_exptl_crystal_size_mid 0.28
_exptl_crystal_size_min 0.25
_refine_diff_density_max 0.287
_refine_diff_density_min -0.274
_refine_diff_density_rms 0.047
_refine_ls_extinction_method none
_refine_ls_goodness_of_fit_ref 1.015
_refine_ls_hydrogen_treatment constr
_refine_ls_matrix_type full
_refine_ls_number_parameters 387
_refine_ls_number_reflns 5982
_refine_ls_number_restraints 0
_refine_ls_restrained_S_all 1.015
_refine_ls_R_factor_all 0.0832
_refine_ls_R_factor_gt 0.0509
_refine_ls_shift/su_max 0.000
_refine_ls_shift/su_mean 0.000
_refine_ls_structure_factor_coef Fsqd
_refine_ls_weighting_details 'w=1/[\s^2^(Fo^2^)+(0.0584P)^2^+1.1641P] where P=(Fo^2^+2Fc^2^)/3'
_refine_ls_weighting_scheme calc
_refine_ls_wR_factor_gt 0.1152
_refine_ls_wR_factor_ref 0.1307
_reflns_Friedel_coverage 0.000
_reflns_number_gt 4213
_reflns_number_total 5982
_reflns_threshold_expression 'I > 2\s(I)'
_cod_data_source_file ja0c00300_si_001.cif
_cod_data_source_block spok82_0m_a
_cod_depositor_comments
;
The following automatic conversions were performed:

data item '_diffrn_radiation_probe' value 'X-ray' was changed to
'x-ray' in accordance with the
/home/data/users/saulius/crontab/automatic-downloads/rss-feeds/ACS/lib/dictionaries/cif_core.dic
dictionary named 'cif_core.dic' version 2.4.2 last updated on
2011-04-26.

Automatic conversion script
Id: cif_fix_values 7556 2019-12-06 15:28:31Z antanas 
;
_cod_original_cell_volume 3283.0(8)
_cod_database_code 4134316
_shelx_shelxl_version_number 2016/6
_shelx_space_group_comment
;
The symmetry employed for this shelxl refinement is uniquely defined
by the following loop, which should always be used as a source of
symmetry information in preference to the above space-group names.
They are only intended as comments.
;
_shelx_estimated_absorpt_t_max 0.985
_shelx_estimated_absorpt_t_min 0.981
_olex2_refinement_description
;
1. Fixed Uiso
 At 1.2 times of:
  All B(H) groups, All C(H) groups
 At 1.5 times of:
  All C(H,H,H) groups
2.a Idealised Me refined as rotating group:
 C5(H5A,H5B,H5C), C3'(H3'A,H3'B,H3'C), C3(H3A,H3B,H3C), C6'(H6'A,H6'B,H6'C),
 C8(H8A,H8B,H8C), C6(H6A,H6B,H6C), C5'(H5'A,H5'B,H5'C), C8'(H8'A,H8'B,H8'C)
2.b Boron cage BH refined with riding coordinates:
 C2(H2), C1(H1), C2'(H2'), C1'(H1'), B5'(H5'), B5(H5), B7'(H7'), B6(H6),
 B9(H9), B10(H10), B7(H7), B2(H2A), B8(H8), B11(H11), B11'(H11'), B2'(H2'A),
 B4(H4), B6'(H6'), B4'(H4'), B8'(H8'), B9'(H9'), B10'(H10')
;
_olex2_submission_special_instructions 'No special instructions were received'

loop_
_space_group_symop_operation_xyz
'x, y, z'
'-x+1/2, y+1/2, -z+1/2'
'-x, -y, -z'
'x-1/2, -y-1/2, z-1/2'

loop_
_atom_site_label
_atom_site_type_symbol
_atom_site_fract_x
_atom_site_fract_y
_atom_site_fract_z
_atom_site_U_iso_or_equiv
_atom_site_adp_type
_atom_site_occupancy
_atom_site_site_symmetry_order
_atom_site_calc_flag
_atom_site_refinement_flags_posn
_atom_site_refinement_flags_adp
_atom_site_refinement_flags_occupancy
_atom_site_disorder_assembly
_atom_site_disorder_group
O2 O 0.62579(9) 0.09114(7) 0.29235(9) 0.0184(3) Uani 1 1 d . . . . .
O1 O 0.76448(9) 0.10796(7) 0.38968(9) 0.0172(3) Uani 1 1 d . . . . .
O2' O 0.11518(9) 0.43403(8) 0.23803(9) 0.0203(3) Uani 1 1 d . . . . .
O1' O 0.26955(9) 0.41872(7) 0.31066(9) 0.0186(3) Uani 1 1 d . . . . .
C4 C 0.68882(13) 0.02271(11) 0.27911(13) 0.0154(4) Uani 1 1 d . . . . .
C7' C 0.28513(14) 0.47072(11) 0.23111(14) 0.0175(4) Uani 1 1 d . . . . .
C4' C 0.17567(13) 0.49872(11) 0.20671(14) 0.0170(4) Uani 1 1 d . . . . .
C7 C 0.79325(13) 0.05054(11) 0.31967(13) 0.0164(4) Uani 1 1 d . . . . .
C5 C 0.64235(14) -0.04184(12) 0.33536(14) 0.0206(5) Uani 1 1 d . . . . .
H5A H 0.642168 -0.027377 0.401942 0.031 Uiso 1 1 calc GR . . . .
H5B H 0.681904 -0.088941 0.328232 0.031 Uiso 1 1 calc GR . . . .
H5C H 0.573043 -0.050798 0.312127 0.031 Uiso 1 1 calc GR . . . .
C2 C 0.58435(14) 0.30654(11) 0.56502(14) 0.0180(4) Uani 1 1 d . . . . .
H2 H 0.598443 0.316794 0.642089 0.022 Uiso 1 1 calc R . . . .
C3' C 0.14410(15) 0.56823(12) 0.26390(15) 0.0237(5) Uani 1 1 d . . . . .
H3'A H 0.071552 0.576754 0.254355 0.036 Uiso 1 1 calc GR . . . .
H3'B H 0.180800 0.613802 0.243372 0.036 Uiso 1 1 calc GR . . . .
H3'C H 0.159645 0.558835 0.330764 0.036 Uiso 1 1 calc GR . . . .
C3 C 0.68613(15) 0.00261(12) 0.17553(14) 0.0201(5) Uani 1 1 d . . . . .
H3A H 0.617026 -0.010407 0.155062 0.030 Uiso 1 1 calc GR . . . .
H3B H 0.730245 -0.041541 0.165134 0.030 Uiso 1 1 calc GR . . . .
H3C H 0.709360 0.046756 0.139320 0.030 Uiso 1 1 calc GR . . . .
C1 C 0.45953(14) 0.31746(11) 0.42005(14) 0.0193(5) Uani 1 1 d . . . . .
H1 H 0.383482 0.335679 0.391848 0.023 Uiso 1 1 calc R . . . .
C6' C 0.35702(14) 0.53376(12) 0.26357(15) 0.0251(5) Uani 1 1 d . . . . .
H6'A H 0.332354 0.557549 0.320846 0.038 Uiso 1 1 calc GR . . . .
H6'B H 0.361277 0.572788 0.214142 0.038 Uiso 1 1 calc GR . . . .
H6'C H 0.423921 0.511715 0.276699 0.038 Uiso 1 1 calc GR . . . .
C8 C 0.85619(14) -0.01121(12) 0.36911(15) 0.0222(5) Uani 1 1 d . . . . .
H8A H 0.919424 0.011342 0.393557 0.033 Uiso 1 1 calc GR . . . .
H8B H 0.870954 -0.052242 0.324394 0.033 Uiso 1 1 calc GR . . . .
H8C H 0.818803 -0.032572 0.421278 0.033 Uiso 1 1 calc GR . . . .
C6 C 0.85483(14) 0.09302(12) 0.24779(15) 0.0233(5) Uani 1 1 d . . . . .
H6A H 0.813416 0.133336 0.217744 0.035 Uiso 1 1 calc GR . . . .
H6B H 0.876738 0.056709 0.199918 0.035 Uiso 1 1 calc GR . . . .
H6C H 0.913967 0.116372 0.279422 0.035 Uiso 1 1 calc GR . . . .
C2' C -0.03060(14) 0.23705(12) 0.44203(14) 0.0215(5) Uani 1 1 d . . . . .
H2' H -0.102882 0.206657 0.423342 0.026 Uiso 1 1 calc R . . . .
C1' C 0.07904(15) 0.30986(13) 0.56968(15) 0.0250(5) Uani 1 1 d . . . . .
H1' H 0.086187 0.332377 0.643383 0.030 Uiso 1 1 calc R . . . .
C5' C 0.15322(16) 0.51216(12) 0.10265(14) 0.0254(5) Uani 1 1 d . . . . .
H5'A H 0.165534 0.464654 0.067771 0.038 Uiso 1 1 calc GR . . . .
H5'B H 0.197009 0.553041 0.079984 0.038 Uiso 1 1 calc GR . . . .
H5'C H 0.082616 0.527447 0.093025 0.038 Uiso 1 1 calc GR . . . .
C8' C 0.33145(16) 0.42261(13) 0.15475(16) 0.0310(5) Uani 1 1 d . . . . .
H8'A H 0.394166 0.399308 0.179297 0.047 Uiso 1 1 calc GR . . . .
H8'B H 0.345843 0.455457 0.100851 0.047 Uiso 1 1 calc GR . . . .
H8'C H 0.284237 0.381989 0.134792 0.047 Uiso 1 1 calc GR . . . .
B1' B 0.17046(16) 0.39567(13) 0.30580(16) 0.0170(5) Uani 1 1 d . . . . .
B5' B 0.05755(15) 0.24501(13) 0.35749(16) 0.0157(5) Uani 1 1 d . . . . .
H5' H 0.048635 0.222029 0.284110 0.019 Uiso 1 1 calc R . . . .
B1 B 0.66957(15) 0.13353(13) 0.36419(16) 0.0166(5) Uani 1 1 d . . . . .
B3' B 0.12099(15) 0.33337(13) 0.38238(16) 0.0160(5) Uani 1 1 d . . . . .
B5 B 0.67825(16) 0.26600(13) 0.50284(16) 0.0172(5) Uani 1 1 d . . . . .
H5 H 0.753700 0.248714 0.533413 0.021 Uiso 1 1 calc R . . . .
B7' B 0.17733(16) 0.32437(13) 0.49740(16) 0.0167(5) Uani 1 1 d . . . . .
H7' H 0.248980 0.354824 0.518171 0.020 Uiso 1 1 calc R . . . .
B6 B 0.56782(16) 0.21324(13) 0.52852(16) 0.0174(5) Uani 1 1 d . . . . .
H6 H 0.570495 0.161532 0.575500 0.021 Uiso 1 1 calc R . . . .
B9 B 0.51475(17) 0.37302(13) 0.50473(16) 0.0189(5) Uani 1 1 d . . . . .
H9 H 0.481245 0.426173 0.535316 0.023 Uiso 1 1 calc R . . . .
B10 B 0.46680(16) 0.27932(13) 0.52938(17) 0.0192(5) Uani 1 1 d . . . . .
H10 H 0.401717 0.270939 0.576339 0.023 Uiso 1 1 calc R . . . .
B3 B 0.61573(15) 0.21100(13) 0.41254(16) 0.0162(5) Uani 1 1 d . . . . .
B7 B 0.54184(16) 0.27744(14) 0.34426(17) 0.0209(5) Uani 1 1 d . . . . .
H7 H 0.525189 0.267799 0.267440 0.025 Uiso 1 1 calc R . . . .
B2 B 0.64603(17) 0.36456(13) 0.48851(17) 0.0209(5) Uani 1 1 d . . . . .
H2A H 0.699850 0.411676 0.509186 0.025 Uiso 1 1 calc R . . . .
B8 B 0.56127(17) 0.37152(14) 0.39007(17) 0.0209(5) Uani 1 1 d . . . . .
H8 H 0.557754 0.423565 0.343662 0.025 Uiso 1 1 calc R . . . .
B11 B 0.48319(16) 0.22082(13) 0.43002(17) 0.0188(5) Uani 1 1 d . . . . .
H11 H 0.428327 0.174216 0.410025 0.023 Uiso 1 1 calc R . . . .
B11' B 0.06177(16) 0.37512(14) 0.48068(17) 0.0206(5) Uani 1 1 d . . . . .
H11' H 0.057251 0.438951 0.490384 0.025 Uiso 1 1 calc R . . . .
B2' B 0.07591(18) 0.18238(14) 0.45553(17) 0.0237(6) Uani 1 1 d . . . . .
H2'A H 0.079180 0.118423 0.446632 0.028 Uiso 1 1 calc R . . . .
B4 B 0.66314(17) 0.30533(13) 0.38832(16) 0.0192(5) Uani 1 1 d . . . . .
H4 H 0.728183 0.313796 0.341330 0.023 Uiso 1 1 calc R . . . .
B6' B -0.01236(16) 0.32575(14) 0.39439(18) 0.0218(5) Uani 1 1 d . . . . .
H6' H -0.067213 0.355847 0.345467 0.026 Uiso 1 1 calc R . . . .
B4' B 0.17565(16) 0.24400(13) 0.42086(16) 0.0180(5) Uani 1 1 d . . . . .
H4' H 0.245852 0.220974 0.389718 0.022 Uiso 1 1 calc R . . . .
B8' B 0.14988(19) 0.23172(14) 0.54250(18) 0.0266(6) Uani 1 1 d . . . . .
H8' H 0.203010 0.201259 0.592712 0.032 Uiso 1 1 calc R . . . .
B9' B 0.01811(19) 0.22532(16) 0.55211(18) 0.0308(6) Uani 1 1 d . . . . .
H9' H -0.016513 0.189868 0.608264 0.037 Uiso 1 1 calc R . . . .
B10' B -0.03600(18) 0.31375(16) 0.51457(19) 0.0306(6) Uani 1 1 d . . . . .
H10' H -0.106033 0.336727 0.546082 0.037 Uiso 1 1 calc R . . . .

loop_
_atom_site_aniso_label
_atom_site_aniso_U_11
_atom_site_aniso_U_22
_atom_site_aniso_U_33
_atom_site_aniso_U_23
_atom_site_aniso_U_13
_atom_site_aniso_U_12
O2 0.0170(7) 0.0146(7) 0.0234(8) -0.0056(6) -0.0025(6) 0.0046(6)
O1 0.0145(6) 0.0165(8) 0.0207(8) -0.0071(6) -0.0005(5) 0.0037(5)
O2' 0.0186(7) 0.0195(8) 0.0226(8) 0.0063(6) -0.0044(6) -0.0060(6)
O1' 0.0178(7) 0.0167(8) 0.0214(8) 0.0073(6) -0.0012(6) -0.0021(6)
C4 0.0160(10) 0.0111(10) 0.0189(11) -0.0010(8) -0.0003(8) 0.0033(8)
C7' 0.0201(10) 0.0149(11) 0.0177(11) 0.0029(8) 0.0022(8) -0.0012(8)
C4' 0.0195(10) 0.0132(10) 0.0181(11) 0.0024(8) -0.0005(8) -0.0038(8)
C7 0.0155(9) 0.0140(11) 0.0196(11) -0.0052(8) 0.0014(8) 0.0038(8)
C5 0.0205(10) 0.0202(12) 0.0212(11) -0.0013(9) 0.0002(8) -0.0012(9)
C2 0.0212(10) 0.0163(11) 0.0166(11) -0.0020(8) 0.0012(8) 0.0009(8)
C3' 0.0259(11) 0.0203(12) 0.0251(12) 0.0014(9) 0.0029(9) 0.0045(9)
C3 0.0256(11) 0.0154(11) 0.0190(11) -0.0013(9) -0.0029(8) 0.0019(9)
C1 0.0185(10) 0.0164(11) 0.0229(11) -0.0018(9) -0.0001(8) 0.0053(8)
C6' 0.0219(11) 0.0234(12) 0.0300(13) 0.0060(10) -0.0003(9) -0.0054(9)
C8 0.0182(10) 0.0221(12) 0.0261(12) -0.0046(9) -0.0031(9) 0.0051(9)
C6 0.0201(10) 0.0191(12) 0.0312(13) -0.0039(9) 0.0064(9) -0.0023(9)
C2' 0.0194(10) 0.0237(12) 0.0218(12) -0.0052(9) 0.0047(9) -0.0080(9)
C1' 0.0292(12) 0.0282(13) 0.0181(11) -0.0054(9) 0.0061(9) -0.0141(10)
C5' 0.0329(12) 0.0220(12) 0.0209(12) 0.0031(9) -0.0041(9) -0.0032(9)
C8' 0.0364(13) 0.0246(13) 0.0326(13) -0.0018(10) 0.0102(10) 0.0070(10)
B1' 0.0201(11) 0.0132(12) 0.0175(12) -0.0028(9) -0.0034(9) -0.0012(9)
B5' 0.0159(11) 0.0164(12) 0.0148(12) -0.0004(9) 0.0026(9) -0.0019(9)
B1 0.0143(11) 0.0164(12) 0.0191(12) 0.0014(10) 0.0012(9) -0.0021(9)
B3' 0.0144(10) 0.0143(12) 0.0190(12) 0.0008(10) -0.0027(9) -0.0005(9)
B5 0.0139(11) 0.0160(12) 0.0218(13) -0.0033(10) 0.0011(9) -0.0005(9)
B7' 0.0143(11) 0.0171(12) 0.0188(12) 0.0008(10) 0.0007(9) -0.0017(9)
B6 0.0174(11) 0.0145(12) 0.0204(13) 0.0008(10) 0.0018(9) 0.0003(9)
B9 0.0239(12) 0.0118(12) 0.0213(13) -0.0014(10) 0.0045(10) 0.0009(10)
B10 0.0185(11) 0.0167(13) 0.0225(13) -0.0013(10) 0.0043(10) -0.0010(9)
B3 0.0149(11) 0.0155(12) 0.0182(12) -0.0016(10) -0.0006(9) 0.0000(9)
B7 0.0216(12) 0.0234(14) 0.0177(12) -0.0042(10) 0.0007(10) 0.0048(10)
B2 0.0222(12) 0.0148(13) 0.0260(14) -0.0021(10) 0.0054(10) -0.0035(10)
B8 0.0258(12) 0.0159(13) 0.0213(13) 0.0042(10) 0.0057(10) 0.0034(10)
B11 0.0155(11) 0.0151(13) 0.0257(14) -0.0040(10) -0.0010(10) 0.0011(9)
B11' 0.0157(11) 0.0178(13) 0.0283(14) -0.0057(11) 0.0004(10) -0.0019(10)
B2' 0.0319(13) 0.0152(13) 0.0236(13) 0.0024(10) -0.0023(11) -0.0041(10)
B4 0.0213(12) 0.0154(13) 0.0214(13) 0.0005(10) 0.0063(10) -0.0002(9)
B6' 0.0149(11) 0.0167(13) 0.0337(15) -0.0044(11) -0.0023(10) 0.0007(9)
B4' 0.0173(11) 0.0145(12) 0.0218(13) 0.0021(10) -0.0016(9) 0.0016(9)
B8' 0.0348(14) 0.0212(14) 0.0234(14) 0.0059(11) -0.0071(11) -0.0056(11)
B9' 0.0434(15) 0.0319(16) 0.0174(13) -0.0004(11) 0.0044(11) -0.0240(12)
B10' 0.0234(13) 0.0343(16) 0.0346(15) -0.0192(13) 0.0099(11) -0.0105(11)

loop_
_atom_type_symbol
_atom_type_description
_atom_type_scat_dispersion_real
_atom_type_scat_dispersion_imag
_atom_type_scat_source
C C 0.0033 0.0016 'International Tables Vol C Tables 4.2.6.8 and 6.1.1.4'
H H 0.0000 0.0000 'International Tables Vol C Tables 4.2.6.8 and 6.1.1.4'
B B 0.0013 0.0007 'International Tables Vol C Tables 4.2.6.8 and 6.1.1.4'
O O 0.0106 0.0060 'International Tables Vol C Tables 4.2.6.8 and 6.1.1.4'

loop_
_geom_angle_atom_site_label_1
_geom_angle_atom_site_label_2
_geom_angle_atom_site_label_3
_geom_angle
_geom_angle_site_symmetry_1
_geom_angle_site_symmetry_3
_geom_angle_publ_flag
B1 O2 C4 107.51(14) . . ?
B1 O1 C7 107.37(14) . . ?
B1' O2' C4' 107.64(14) . . ?
B1' O1' C7' 107.48(14) . . ?
O2 C4 C7 101.81(14) . . ?
O2 C4 C5 106.64(14) . . ?
O2 C4 C3 108.47(15) . . ?
C5 C4 C7 113.94(15) . . ?
C3 C4 C7 114.99(15) . . ?
C3 C4 C5 110.18(16) . . ?
O1' C7' C4' 102.04(14) . . ?
O1' C7' C6' 108.32(15) . . ?
O1' C7' C8' 106.46(16) . . ?
C6' C7' C4' 114.51(16) . . ?
C6' C7' C8' 110.48(16) . . ?
C8' C7' C4' 114.20(17) . . ?
O2' C4' C7' 102.13(14) . . ?
O2' C4' C3' 106.47(15) . . ?
O2' C4' C5' 108.91(15) . . ?
C3' C4' C7' 113.56(16) . . ?
C5' C4' C7' 114.54(16) . . ?
C5' C4' C3' 110.49(16) . . ?
O1 C7 C4 102.26(13) . . ?
O1 C7 C8 108.55(15) . . ?
O1 C7 C6 106.49(15) . . ?
C8 C7 C4 114.86(16) . . ?
C8 C7 C6 110.73(16) . . ?
C6 C7 C4 113.16(16) . . ?
C4 C5 H5A 109.5 . . ?
C4 C5 H5B 109.5 . . ?
C4 C5 H5C 109.5 . . ?
H5A C5 H5B 109.5 . . ?
H5A C5 H5C 109.5 . . ?
H5B C5 H5C 109.5 . . ?
B5 C2 H2 118.2 . . ?
B5 C2 B6 62.65(12) . . ?
B5 C2 B2 62.60(13) . . ?
B6 C2 H2 117.5 . . ?
B9 C2 H2 117.2 . . ?
B9 C2 B5 114.54(16) . . ?
B9 C2 B6 115.45(15) . . ?
B9 C2 B2 62.71(13) . . ?
B10 C2 H2 117.3 . . ?
B10 C2 B5 114.37(15) . . ?
B10 C2 B6 62.46(12) . . ?
B10 C2 B9 63.72(13) . . ?
B10 C2 B2 115.51(16) . . ?
B2 C2 H2 117.4 . . ?
B2 C2 B6 115.06(15) . . ?
C4' C3' H3'A 109.5 . . ?
C4' C3' H3'B 109.5 . . ?
C4' C3' H3'C 109.5 . . ?
H3'A C3' H3'B 109.5 . . ?
H3'A C3' H3'C 109.5 . . ?
H3'B C3' H3'C 109.5 . . ?
C4 C3 H3A 109.5 . . ?
C4 C3 H3B 109.5 . . ?
C4 C3 H3C 109.5 . . ?
H3A C3 H3B 109.5 . . ?
H3A C3 H3C 109.5 . . ?
H3B C3 H3C 109.5 . . ?
B9 C1 H1 117.2 . . ?
B9 C1 B7 114.22(15) . . ?
B9 C1 B8 62.42(13) . . ?
B9 C1 B11 115.27(16) . . ?
B10 C1 H1 117.6 . . ?
B10 C1 B9 63.84(13) . . ?
B10 C1 B7 113.76(15) . . ?
B10 C1 B8 115.07(15) . . ?
B10 C1 B11 62.28(13) . . ?
B7 C1 H1 118.5 . . ?
B7 C1 B8 62.55(13) . . ?
B7 C1 B11 62.22(13) . . ?
B8 C1 H1 117.8 . . ?
B8 C1 B11 114.49(15) . . ?
B11 C1 H1 117.9 . . ?
C7' C6' H6'A 109.5 . . ?
C7' C6' H6'B 109.5 . . ?
C7' C6' H6'C 109.5 . . ?
H6'A C6' H6'B 109.5 . . ?
H6'A C6' H6'C 109.5 . . ?
H6'B C6' H6'C 109.5 . . ?
C7 C8 H8A 109.5 . . ?
C7 C8 H8B 109.5 . . ?
C7 C8 H8C 109.5 . . ?
H8A C8 H8B 109.5 . . ?
H8A C8 H8C 109.5 . . ?
H8B C8 H8C 109.5 . . ?
C7 C6 H6A 109.5 . . ?
C7 C6 H6B 109.5 . . ?
C7 C6 H6C 109.5 . . ?
H6A C6 H6B 109.5 . . ?
H6A C6 H6C 109.5 . . ?
H6B C6 H6C 109.5 . . ?
B5' C2' H2' 118.2 . . ?
B2' C2' H2' 117.6 . . ?
B2' C2' B5' 62.66(13) . . ?
B6' C2' H2' 117.7 . . ?
B6' C2' B5' 62.48(13) . . ?
B6' C2' B2' 114.77(15) . . ?
B9' C2' H2' 117.5 . . ?
B9' C2' B5' 114.32(16) . . ?
B9' C2' B2' 62.52(14) . . ?
B9' C2' B6' 115.03(16) . . ?
B9' C2' B10' 63.33(15) . . ?
B10' C2' H2' 117.6 . . ?
B10' C2' B5' 114.17(16) . . ?
B10' C2' B2' 114.99(17) . . ?
B10' C2' B6' 62.51(14) . . ?
B7' C1' H1' 118.0 . . ?
B7' C1' B11' 62.76(13) . . ?
B11' C1' H1' 117.8 . . ?
B8' C1' H1' 117.5 . . ?
B8' C1' B7' 62.73(13) . . ?
B8' C1' B11' 114.97(16) . . ?
B9' C1' H1' 117.8 . . ?
B9' C1' B7' 114.27(17) . . ?
B9' C1' B11' 114.56(16) . . ?
B9' C1' B8' 62.58(15) . . ?
B9' C1' B10' 63.08(15) . . ?
B10' C1' H1' 117.7 . . ?
B10' C1' B7' 114.30(17) . . ?
B10' C1' B11' 62.29(14) . . ?
B10' C1' B8' 115.03(17) . . ?
C4' C5' H5'A 109.5 . . ?
C4' C5' H5'B 109.5 . . ?
C4' C5' H5'C 109.5 . . ?
H5'A C5' H5'B 109.5 . . ?
H5'A C5' H5'C 109.5 . . ?
H5'B C5' H5'C 109.5 . . ?
C7' C8' H8'A 109.5 . . ?
C7' C8' H8'B 109.5 . . ?
C7' C8' H8'C 109.5 . . ?
H8'A C8' H8'B 109.5 . . ?
H8'A C8' H8'C 109.5 . . ?
H8'B C8' H8'C 109.5 . . ?
O2' B1' O1' 112.58(18) . . ?
O2' B1' B3' 123.91(17) . . ?
O1' B1' B3' 123.25(17) . . ?
C2' B5' H5' 124.9 . . ?
C2' B5' B3' 105.08(16) . . ?
C2' B5' B2' 58.60(13) . . ?
C2' B5' B6' 58.55(13) . . ?
C2' B5' B4' 104.79(16) . . ?
B3' B5' H5' 121.8 . . ?
B3' B5' B4' 60.39(12) . . ?
B2' B5' H5' 121.3 . . ?
B2' B5' B3' 108.69(16) . . ?
B2' B5' B4' 60.20(13) . . ?
B6' B5' H5' 121.2 . . ?
B6' B5' B3' 60.49(12) . . ?
B6' B5' B2' 108.16(16) . . ?
B6' B5' B4' 108.61(16) . . ?
B4' B5' H5' 122.1 . . ?
O2 B1 O1 112.60(18) . . ?
O2 B1 B3 123.95(17) . . ?
O1 B1 B3 123.38(17) . . ?
B1' B3' B5' 128.16(17) . . ?
B1' B3' B7' 119.26(16) . . ?
B1' B3' B11' 115.95(17) . . ?
B1' B3' B6' 121.20(17) . . ?
B1' B3' B4' 126.27(16) . . ?
B5' B3' B7' 106.72(15) . . ?
B5' B3' B11' 106.77(15) . . ?
B5' B3' B6' 59.50(12) . . ?
B5' B3' B4' 59.83(12) . . ?
B7' B3' B6' 106.96(16) . . ?
B7' B3' B4' 59.38(12) . . ?
B11' B3' B7' 59.90(12) . . ?
B11' B3' B6' 59.37(12) . . ?
B11' B3' B4' 107.37(16) . . ?
B6' B3' B4' 107.37(16) . . ?
C2 B5 H5 124.8 . . ?
C2 B5 B6 58.92(12) . . ?
C2 B5 B3 105.31(14) . . ?
C2 B5 B2 58.89(12) . . ?
C2 B5 B4 104.79(15) . . ?
B6 B5 H5 121.0 . . ?
B6 B5 B3 60.29(12) . . ?
B3 B5 H5 121.6 . . ?
B2 B5 H5 120.8 . . ?
B2 B5 B6 108.89(15) . . ?
B2 B5 B3 109.27(16) . . ?
B4 B5 H5 122.2 . . ?
B4 B5 B6 108.63(15) . . ?
B4 B5 B3 60.62(13) . . ?
B4 B5 B2 60.19(13) . . ?
C1' B7' B3' 105.05(15) . . ?
C1' B7' H7' 124.8 . . ?
C1' B7' B11' 58.66(13) . . ?
C1' B7' B4' 105.05(15) . . ?
C1' B7' B8' 58.54(13) . . ?
B3' B7' H7' 121.8 . . ?
B11' B7' B3' 60.04(13) . . ?
B11' B7' H7' 121.5 . . ?
B4' B7' B3' 60.59(13) . . ?
B4' B7' H7' 121.9 . . ?
B4' B7' B11' 108.44(15) . . ?
B4' B7' B8' 60.54(13) . . ?
B8' B7' B3' 109.03(16) . . ?
B8' B7' H7' 121.1 . . ?
B8' B7' B11' 108.12(16) . . ?
C2 B6 B5 58.43(12) . . ?
C2 B6 H6 125.3 . . ?
C2 B6 B10 58.16(12) . . ?
C2 B6 B3 104.71(15) . . ?
C2 B6 B11 103.91(15) . . ?
B5 B6 H6 121.8 . . ?
B5 B6 B3 60.00(12) . . ?
B10 B6 B5 107.35(16) . . ?
B10 B6 H6 121.8 . . ?
B10 B6 B3 108.35(16) . . ?
B10 B6 B11 59.69(12) . . ?
B3 B6 H6 121.9 . . ?
B11 B6 B5 107.76(16) . . ?
B11 B6 H6 122.6 . . ?
B11 B6 B3 60.55(12) . . ?
C2 B9 H9 125.7 . . ?
C2 B9 B10 58.09(12) . . ?
C2 B9 B2 59.15(12) . . ?
C2 B9 B8 104.80(16) . . ?
C1 B9 C2 100.76(15) . . ?
C1 B9 H9 125.4 . . ?
C1 B9 B10 58.04(12) . . ?
C1 B9 B2 105.34(16) . . ?
C1 B9 B8 59.36(13) . . ?
B10 B9 H9 121.8 . . ?
B2 B9 H9 121.7 . . ?
B2 B9 B10 107.97(16) . . ?
B8 B9 H9 121.9 . . ?
B8 B9 B10 107.83(16) . . ?
B8 B9 B2 60.08(13) . . ?
C2 B10 B6 59.38(12) . . ?
C2 B10 B9 58.19(12) . . ?
C2 B10 H10 125.5 . . ?
C2 B10 B11 105.30(15) . . ?
C1 B10 C2 100.90(15) . . ?
C1 B10 B6 105.56(16) . . ?
C1 B10 B9 58.12(12) . . ?
C1 B10 H10 125.4 . . ?
C1 B10 B11 59.53(13) . . ?
B6 B10 B9 108.37(15) . . ?
B6 B10 H10 121.4 . . ?
B9 B10 H10 121.5 . . ?
B11 B10 B6 60.27(12) . . ?
B11 B10 B9 108.32(16) . . ?
B11 B10 H10 121.5 . . ?
B1 B3 B5 121.96(16) . . ?
B1 B3 B6 124.32(17) . . ?
B1 B3 B7 122.00(17) . . ?
B1 B3 B11 124.43(16) . . ?
B1 B3 B4 119.74(16) . . ?
B5 B3 B6 59.72(12) . . ?
B5 B3 B11 106.51(15) . . ?
B5 B3 B4 59.37(12) . . ?
B6 B3 B11 59.24(12) . . ?
B6 B3 B4 107.18(16) . . ?
B7 B3 B5 106.23(16) . . ?
B7 B3 B6 106.37(15) . . ?
B7 B3 B11 59.27(12) . . ?
B7 B3 B4 59.57(13) . . ?
B4 B3 B11 106.99(15) . . ?
C1 B7 B3 105.81(16) . . ?
C1 B7 H7 124.5 . . ?
C1 B7 B8 58.80(12) . . ?
C1 B7 B11 59.02(12) . . ?
C1 B7 B4 104.98(16) . . ?
B3 B7 H7 121.4 . . ?
B8 B7 B3 109.05(16) . . ?
B8 B7 H7 121.1 . . ?
B8 B7 B4 60.03(13) . . ?
B11 B7 B3 60.72(12) . . ?
B11 B7 H7 120.8 . . ?
B11 B7 B8 108.74(16) . . ?
B11 B7 B4 108.92(16) . . ?
B4 B7 B3 60.56(12) . . ?
B4 B7 H7 122.1 . . ?
C2 B2 B5 58.51(12) . . ?
C2 B2 B9 58.14(12) . . ?
C2 B2 H2A 125.4 . . ?
C2 B2 B8 103.74(15) . . ?
C2 B2 B4 104.19(16) . . ?
B5 B2 H2A 121.8 . . ?
B5 B2 B4 59.78(13) . . ?
B9 B2 B5 107.42(16) . . ?
B9 B2 H2A 121.8 . . ?
B9 B2 B4 107.79(16) . . ?
B8 B2 B5 107.52(16) . . ?
B8 B2 B9 59.70(13) . . ?
B8 B2 H2A 122.7 . . ?
B8 B2 B4 60.09(13) . . ?
B4 B2 H2A 122.4 . . ?
C1 B8 B9 58.22(12) . . ?
C1 B8 B7 58.65(12) . . ?
C1 B8 B2 104.57(16) . . ?
C1 B8 H8 124.9 . . ?
C1 B8 B4 104.83(16) . . ?
B9 B8 B7 107.56(16) . . ?
B9 B8 B2 60.22(13) . . ?
B9 B8 H8 121.6 . . ?
B9 B8 B4 108.27(16) . . ?
B7 B8 H8 121.7 . . ?
B7 B8 B4 59.99(13) . . ?
B2 B8 B7 107.92(16) . . ?
B2 B8 H8 122.3 . . ?
B2 B8 B4 60.19(13) . . ?
B4 B8 H8 122.1 . . ?
C1 B11 B6 104.36(15) . . ?
C1 B11 B10 58.19(12) . . ?
C1 B11 B3 105.05(15) . . ?
C1 B11 B7 58.76(12) . . ?
C1 B11 H11 124.9 . . ?
B6 B11 B3 60.21(12) . . ?
B6 B11 H11 122.5 . . ?
B10 B11 B6 60.04(13) . . ?
B10 B11 B3 108.35(15) . . ?
B10 B11 B7 107.55(16) . . ?
B10 B11 H11 121.6 . . ?
B3 B11 H11 121.9 . . ?
B7 B11 B6 107.71(15) . . ?
B7 B11 B3 60.00(12) . . ?
B7 B11 H11 121.7 . . ?
C1' B11' B3' 105.01(16) . . ?
C1' B11' B7' 58.58(12) . . ?
C1' B11' H11' 124.9 . . ?
C1' B11' B6' 104.43(16) . . ?
C1' B11' B10' 58.45(14) . . ?
B3' B11' H11' 121.8 . . ?
B7' B11' B3' 60.07(12) . . ?
B7' B11' H11' 121.6 . . ?
B6' B11' B3' 60.54(12) . . ?
B6' B11' B7' 108.02(16) . . ?
B6' B11' H11' 122.4 . . ?
B10' B11' B3' 108.51(17) . . ?
B10' B11' B7' 107.70(18) . . ?
B10' B11' H11' 121.6 . . ?
B10' B11' B6' 59.84(14) . . ?
C2' B2' B5' 58.74(12) . . ?
C2' B2' H2'A 125.0 . . ?
C2' B2' B4' 104.74(16) . . ?
C2' B2' B8' 104.24(17) . . ?
C2' B2' B9' 58.08(13) . . ?
B5' B2' H2'A 121.6 . . ?
B5' B2' B4' 59.99(12) . . ?
B4' B2' H2'A 122.1 . . ?
B8' B2' B5' 107.96(16) . . ?
B8' B2' H2'A 122.4 . . ?
B8' B2' B4' 60.28(13) . . ?
B9' B2' B5' 107.46(17) . . ?
B9' B2' H2'A 121.9 . . ?
B9' B2' B4' 107.95(17) . . ?
B9' B2' B8' 59.83(14) . . ?
B5 B4 B3 60.02(13) . . ?
B5 B4 B7 106.97(16) . . ?
B5 B4 B2 60.03(13) . . ?
B5 B4 B8 107.43(16) . . ?
B5 B4 H4 122.3 . . ?
B3 B4 H4 121.2 . . ?
B7 B4 B3 59.87(12) . . ?
B7 B4 B2 107.54(16) . . ?
B7 B4 B8 59.98(13) . . ?
B7 B4 H4 122.3 . . ?
B2 B4 B3 108.66(16) . . ?
B2 B4 H4 121.6 . . ?
B8 B4 B3 108.46(16) . . ?
B8 B4 B2 59.73(13) . . ?
B8 B4 H4 121.8 . . ?
C2' B6' B5' 58.97(12) . . ?
C2' B6' B3' 105.03(15) . . ?
C2' B6' B11' 104.26(17) . . ?
C2' B6' H6' 124.8 . . ?
C2' B6' B10' 58.30(14) . . ?
B5' B6' B3' 60.01(12) . . ?
B5' B6' H6' 121.5 . . ?
B3' B6' H6' 122.1 . . ?
B11' B6' B5' 107.74(15) . . ?
B11' B6' B3' 60.08(12) . . ?
B11' B6' H6' 122.6 . . ?
B10' B6' B5' 107.83(18) . . ?
B10' B6' B3' 108.13(17) . . ?
B10' B6' B11' 59.84(14) . . ?
B10' B6' H6' 121.6 . . ?
B5' B4' B3' 59.78(12) . . ?
B5' B4' B2' 59.81(12) . . ?
B5' B4' H4' 122.3 . . ?
B5' B4' B8' 107.23(16) . . ?
B3' B4' H4' 121.5 . . ?
B7' B4' B5' 107.19(15) . . ?
B7' B4' B3' 60.03(12) . . ?
B7' B4' B2' 107.30(16) . . ?
B7' B4' H4' 122.1 . . ?
B7' B4' B8' 59.87(13) . . ?
B2' B4' B3' 107.91(15) . . ?
B2' B4' H4' 122.0 . . ?
B2' B4' B8' 59.53(13) . . ?
B8' B4' B3' 108.06(16) . . ?
B8' B4' H4' 122.0 . . ?
C1' B8' B7' 58.74(13) . . ?
C1' B8' B2' 104.27(17) . . ?
C1' B8' B4' 104.47(16) . . ?
C1' B8' H8' 125.0 . . ?
C1' B8' B9' 58.37(14) . . ?
B7' B8' B4' 59.59(13) . . ?
B7' B8' H8' 121.8 . . ?
B2' B8' B7' 107.59(17) . . ?
B2' B8' B4' 60.19(13) . . ?
B2' B8' H8' 122.5 . . ?
B4' B8' H8' 122.4 . . ?
B9' B8' B7' 107.56(17) . . ?
B9' B8' B2' 59.74(14) . . ?
B9' B8' B4' 107.81(17) . . ?
B9' B8' H8' 121.8 . . ?
C2' B9' C1' 101.46(17) . . ?
C2' B9' B2' 59.40(13) . . ?
C2' B9' B8' 105.72(17) . . ?
C2' B9' H9' 125.1 . . ?
C2' B9' B10' 58.42(14) . . ?
C1' B9' B2' 105.31(17) . . ?
C1' B9' B8' 59.05(14) . . ?
C1' B9' H9' 125.4 . . ?
C1' B9' B10' 58.54(14) . . ?
B2' B9' B8' 60.43(14) . . ?
B2' B9' H9' 121.5 . . ?
B2' B9' B10' 108.40(18) . . ?
B8' B9' H9' 121.5 . . ?
B8' B9' B10' 108.39(17) . . ?
B10' B9' H9' 121.3 . . ?
C2' B10' C1' 101.22(17) . . ?
C2' B10' B11' 105.31(17) . . ?
C2' B10' B6' 59.19(13) . . ?
C2' B10' B9' 58.26(14) . . ?
C2' B10' H10' 125.4 . . ?
C1' B10' B11' 59.26(13) . . ?
C1' B10' B6' 105.42(16) . . ?
C1' B10' B9' 58.38(14) . . ?
C1' B10' H10' 125.3 . . ?
B11' B10' B6' 60.32(14) . . ?
B11' B10' B9' 108.22(17) . . ?
B11' B10' H10' 121.6 . . ?
B6' B10' B9' 108.14(18) . . ?
B6' B10' H10' 121.6 . . ?
B9' B10' H10' 121.5 . . ?

loop_
_geom_bond_atom_site_label_1
_geom_bond_atom_site_label_2
_geom_bond_distance
_geom_bond_site_symmetry_2
_geom_bond_publ_flag
O2 C4 1.471(2) . ?
O2 B1 1.373(3) . ?
O1 C7 1.470(2) . ?
O1 B1 1.374(2) . ?
O2' C4' 1.461(2) . ?
O2' B1' 1.365(3) . ?
O1' C7' 1.469(2) . ?
O1' B1' 1.376(2) . ?
C4 C7 1.561(2) . ?
C4 C5 1.521(3) . ?
C4 C3 1.513(3) . ?
C7' C4' 1.561(3) . ?
C7' C6' 1.515(3) . ?
C7' C8' 1.518(3) . ?
C4' C3' 1.524(3) . ?
C4' C5' 1.518(3) . ?
C7 C8 1.518(3) . ?
C7 C6 1.522(3) . ?
C5 H5A 0.9800 . ?
C5 H5B 0.9800 . ?
C5 H5C 0.9800 . ?
C2 H2 1.1200 . ?
C2 B5 1.706(3) . ?
C2 B6 1.715(3) . ?
C2 B9 1.695(3) . ?
C2 B10 1.693(3) . ?
C2 B2 1.713(3) . ?
C3' H3'A 0.9800 . ?
C3' H3'B 0.9800 . ?
C3' H3'C 0.9800 . ?
C3 H3A 0.9800 . ?
C3 H3B 0.9800 . ?
C3 H3C 0.9800 . ?
C1 H1 1.1200 . ?
C1 B9 1.692(3) . ?
C1 B10 1.690(3) . ?
C1 B7 1.709(3) . ?
C1 B8 1.712(3) . ?
C1 B11 1.714(3) . ?
C6' H6'A 0.9800 . ?
C6' H6'B 0.9800 . ?
C6' H6'C 0.9800 . ?
C8 H8A 0.9800 . ?
C8 H8B 0.9800 . ?
C8 H8C 0.9800 . ?
C6 H6A 0.9800 . ?
C6 H6B 0.9800 . ?
C6 H6C 0.9800 . ?
C2' H2' 1.1200 . ?
C2' B5' 1.713(3) . ?
C2' B2' 1.710(3) . ?
C2' B6' 1.705(3) . ?
C2' B9' 1.686(3) . ?
C2' B10' 1.689(3) . ?
C1' H1' 1.1200 . ?
C1' B7' 1.708(3) . ?
C1' B11' 1.710(3) . ?
C1' B8' 1.704(3) . ?
C1' B9' 1.692(3) . ?
C1' B10' 1.695(3) . ?
C5' H5'A 0.9800 . ?
C5' H5'B 0.9800 . ?
C5' H5'C 0.9800 . ?
C8' H8'A 0.9800 . ?
C8' H8'B 0.9800 . ?
C8' H8'C 0.9800 . ?
B1' B3' 1.685(3) . ?
B5' H5' 1.1200 . ?
B5' B3' 1.782(3) . ?
B5' B2' 1.779(3) . ?
B5' B6' 1.773(3) . ?
B5' B4' 1.783(3) . ?
B1 B3 1.683(3) . ?
B3' B7' 1.783(3) . ?
B3' B11' 1.782(3) . ?
B3' B6' 1.790(3) . ?
B3' B4' 1.793(3) . ?
B5 H5 1.1200 . ?
B5 B6 1.778(3) . ?
B5 B3 1.783(3) . ?
B5 B2 1.776(3) . ?
B5 B4 1.772(3) . ?
B7' H7' 1.1200 . ?
B7' B11' 1.780(3) . ?
B7' B4' 1.771(3) . ?
B7' B8' 1.776(3) . ?
B6 H6 1.1200 . ?
B6 B10 1.767(3) . ?
B6 B3 1.789(3) . ?
B6 B11 1.771(3) . ?
B9 H9 1.1200 . ?
B9 B10 1.788(3) . ?
B9 B2 1.773(3) . ?
B9 B8 1.764(3) . ?
B10 H10 1.1200 . ?
B10 B11 1.761(3) . ?
B3 B7 1.782(3) . ?
B3 B11 1.795(3) . ?
B3 B4 1.794(3) . ?
B7 H7 1.1200 . ?
B7 B8 1.776(3) . ?
B7 B11 1.769(3) . ?
B7 B4 1.777(3) . ?
B2 H2A 1.1200 . ?
B2 B8 1.771(3) . ?
B2 B4 1.779(3) . ?
B8 H8 1.1200 . ?
B8 B4 1.777(3) . ?
B11 H11 1.1200 . ?
B11' H11' 1.1200 . ?
B11' B6' 1.769(3) . ?
B11' B10' 1.761(3) . ?
B2' H2'A 1.1200 . ?
B2' B4' 1.786(3) . ?
B2' B8' 1.775(3) . ?
B2' B9' 1.762(4) . ?
B4 H4 1.1200 . ?
B6' H6' 1.1200 . ?
B6' B10' 1.761(4) . ?
B4' H4' 1.1200 . ?
B4' B8' 1.788(3) . ?
B8' H8' 1.1200 . ?
B8' B9' 1.764(4) . ?
B9' H9' 1.1200 . ?
B9' B10' 1.772(4) . ?
B10' H10' 1.1200 . ?
